data_2105384
loop_
_publ_author_name
'Tozer, D.J.N.'
'Brezard, R.'
'Pearson, W.B.'
'Brandon, J.K.'

_publ_section_title
;
 Gamma-brasses with I and P cells
;
_journal_name_full 'Acta Crystallographica B (24,1968-38,1982)'
_journal_page_first 527
_journal_page_last 537
_journal_paper_doi 10.1107/S0567740877003987
_journal_volume 33
_journal_year 1977
_chemical_formula_sum 'Ag9 In4'
_space_group_IT_number 215
_symmetry_space_group_name_Hall 'P -4 2 3'
_symmetry_space_group_name_H-M 'P -4 3 m'
_cell_angle_alpha 90
_cell_angle_beta 90
_cell_angle_gamma 90
_cell_formula_units_Z 4
_cell_length_a 9.922
_cell_length_b 9.922
_cell_length_c 9.922
_cell_volume 976.782
_citation_journal_id_ASTM ACBCAR
_cod_data_source_file silver3-x_305.cif
_cod_data_source_block Ag9In4
_cod_database_code 2105384

loop_
_symmetry_equiv_pos_as_xyz
x,y,z
y,-x,-z
-x,-y,z
-y,x,-z
x,-y,-z
-y,-x,z
-x,y,-z
y,x,z
z,x,y
x,-z,-y
-z,-x,y
-x,z,-y
z,-x,-y
-x,-z,y
-z,x,-y
x,z,y
y,z,x
y,-z,-x
-z,-y,x
-y,z,-x
z,y,x
-y,-z,x
-z,y,-x
z,-y,-x

loop_
_atom_site_label
_atom_site_type_symbol
_atom_site_fract_x
_atom_site_fract_y
_atom_site_fract_z
_atom_site_occupancy
_atom_site_U_iso_or_equiv
Ag1 Ag 0.605 0.605 0.605 1 0.0
Ag5 Ag 0.5 0.5 0.854 1 0.0
In2 In 0.808 0.808 0.53 1 0.0
Ag2 Ag -0.162 -0.162 -0.162 1 0.0
Ag3 Ag 0.318 0.318 0.318 1 0.0
Ag6 Ag 0.32 0.32 0.034 1 0.0
Ag4 Ag 0 0 0.355 1 0.0
In1 In 0.122 0.122 0.122 1 0.0
